data_9012215
loop_
_publ_author_name
'Yang, P.'
'Armbruster, T.'

_publ_section_title
;
 Na, K, Rb and Cs exchange in heulandite single-crystals: X-ray structure
 refinements at 100 K
 Sample: T = 100 K
;
_journal_name_full 'Journal of Solid State Chemistry'
_journal_page_first 140
_journal_page_last 149
_journal_paper_doi 10.1006/jssc.1996.0162
_journal_volume 123
_journal_year 1996
_chemical_compound_source 'Nasik, India'
_chemical_formula_sum 'Al4.3 H46 K4.2 O45.64 Si13.7'
_chemical_name_mineral Heulandite-K
_space_group_IT_number 12
_symmetry_space_group_name_Hall '-C 2y'
_symmetry_space_group_name_H-M 'C 1 2/m 1'
_cell_angle_alpha 90
_cell_angle_beta 116.00
_cell_angle_gamma 90
_cell_formula_units_Z 2
_cell_length_a 17.636
_cell_length_b 17.9340
_cell_length_c 7.397
_cell_volume 2102.776
_database_code_amcsd 0013885
_diffrn_ambient_temperature 100
_exptl_crystal_density_diffrn 2.277
_cod_original_formula_sum 'K4.2 (Al4.3 Si13.7) O45.64 H46'
_cod_database_code 9012215

loop_
_space_group_symop_operation_xyz
x,y,z
1/2+x,1/2+y,z
x,-y,z
1/2+x,1/2-y,z
-x,y,-z
1/2-x,1/2+y,-z
-x,-y,-z
1/2-x,1/2-y,-z

loop_
_atom_site_label
_atom_site_fract_x
_atom_site_fract_y
_atom_site_fract_z
_atom_site_occupancy
_atom_site_U_iso_or_equiv
_atom_site_type_symbol
_atom_site_attached_hydrogens
K1 0.01010 -0.09670 0.41300 0.26000 0.15578 K 0
K3 0.75520 0.50000 -0.05820 0.90000 0.02900 K 0
K3* 0.29000 0.00000 0.04800 0.06000 0.04813 K 0
K4 0.02900 0.50000 0.17080 0.44000 0.04395 K 0
K4*1 0.01300 0.50000 0.42500 0.10000 0.05003 K 0
K4*2 0.50000 0.00000 0.50000 0.16000 0.05003 K 0
Al1 0.17999 0.16907 0.10190 0.23000 0.01279 Al 0
Si1 0.17999 0.16907 0.10190 0.77000 0.01279 Si 0
Al2 0.28612 0.08907 0.49820 0.42000 0.01418 Al 0
Si2 0.28612 0.08907 0.49820 0.58000 0.01418 Si 0
Al3 0.29382 0.30981 0.28570 0.20000 0.01305 Al 0
Si3 0.29382 0.30981 0.28570 0.80000 0.01305 Si 0
Al4 0.06515 0.29789 0.41340 0.15000 0.01317 Al 0
Si4 0.06515 0.29789 0.41340 0.85000 0.01317 Si 0
Al5 0.00000 0.21625 0.00000 0.15000 0.01469 Al 0
Si5 0.00000 0.21625 0.00000 0.85000 0.01469 Si 0
O1 0.30520 0.00000 0.54750 1.00000 0.03293 O 0
O2 0.23020 0.11920 0.61400 1.00000 0.02837 O 0
O3 0.18580 0.15550 0.89160 1.00000 0.02723 O 0
O4 0.23210 0.10180 0.25100 1.00000 0.02520 O 0
O5 0.00000 0.32720 0.50000 1.00000 0.03407 O 0
O6 0.08140 0.16240 0.06240 1.00000 0.02229 O 0
O7 0.37890 0.27090 0.45210 1.00000 0.03242 O 0
O8 0.00860 0.26950 0.18430 1.00000 0.02913 O 0
O9 0.21600 0.25040 0.19680 1.00000 0.02419 O 0
O10 0.12110 0.36870 0.41010 1.00000 0.02584 O 0
Wat1 0.08900 0.00000 0.01800 0.18000 0.05319 O 2
Wat2 0.39910 -0.09300 0.04610 1.00000 0.07966 O 2
Wat3 -0.08110 0.00000 0.21600 0.73000 0.08232 O 2
Wat4 0.00000 0.00000 0.00000 0.16000 0.02153 O 2
Wat5 0.07530 0.00000 0.18300 0.98000 0.05193 O 2
Wat6 0.51300 0.00000 0.31800 0.12000 0.01140 O 2
Wat7 0.02100 0.00000 0.07000 0.14000 0.02026 O 2
Wat8 0.10400 0.00000 0.48000 0.18000 0.12285 O 2
Wat9 0.00000 0.45900 0.02000 0.12000 0.12247 O 2
Wat10 0.86200 0.00000 0.31600 0.17000 0.01140 O 2

loop_
_cod_changelog_entry_id
_cod_changelog_entry_author
_cod_changelog_entry_date
_cod_changelog_entry_text
1
;cod-tools version 3.8.0
Id: cif_guess_AMCSD_atom_types 9581 2023-05-17 12:35:41Z saulius
;
2023-05-18T11:41:54+03:00
;Derived atom types and hydrogen counts
from atom names that follow the AMCSD naming convention
(Wat == water, O-H == hydroxyl).
;
2
;cod-tools version 3.10.1
Id: cif_fix_AMCSD_atom_labels 10224 2024-08-07 11:09:31Z saulius
;
2024-08-07T19:40:06+03:00
;Changed the following '_atom_site_label' values:
the first duplicated label 'K4*'  converted to 'K4*1'
duplicated label 'K4*' at index 5 converted to 'K4*2'
;

loop_
_cod_related_entry_id
_cod_related_entry_database
_cod_related_entry_code
1 AMCSD 0013885
